data_7206744
loop_
_publ_author_name
'Murata, Tsuyoshi'
'Maki, Suguru'
'Ohmoto, Makoto'
'Miyazaki, Eigo'
'Umemoto, Yoshikazu'
'Nakasuji, Kazuhiro'
'Morita, Yasushi'

_publ_section_title
;
 Redox-active tubular frameworks with TTF: self-assemblies by
 complementary hydrogen-bonds and \p-stacks of TTF-phenyluracil
;
_journal_issue 22
_journal_name_full CrystEngComm
_journal_page_first 6880
_journal_paper_doi 10.1039/c1ce05794d
_journal_volume 13
_journal_year 2011
_chemical_formula_moiety 'C16 H10 N2 O2 S4, C5 H5 N1'
_chemical_formula_sum 'C21 H15 N3 O2 S4'
_chemical_formula_weight 469.60
_chemical_name_common TTFPhU-pyridine
_chemical_name_systematic
;
TTFPhU-pyridine
;
_space_group_IT_number 15
_symmetry_cell_setting monoclinic
_symmetry_space_group_name_Hall '-C 2yc'
_symmetry_space_group_name_H-M 'C 1 2/c 1'
_atom_sites_solution_hydrogens geom
_atom_sites_solution_primary direct
_atom_sites_solution_secondary difmap
_audit_creation_method SHELXL-97
_cell_angle_alpha 90.00
_cell_angle_beta 126.721(2)
_cell_angle_gamma 90.00
_cell_formula_units_Z 8
_cell_length_a 35.208(2)
_cell_length_b 5.6195(3)
_cell_length_c 25.610(2)
_cell_measurement_reflns_used 11932
_cell_measurement_temperature 200(2)
_cell_measurement_theta_max 27.45
_cell_measurement_theta_min 3.31
_cell_volume 4061.5(5)
_computing_cell_refinement 'RAPID AUTO'
_computing_data_collection 'RAPID AUTO'
_computing_data_reduction 'RAPID AUTO'
_computing_molecular_graphics 'CrystalStructure 4.0'
_computing_publication_material 'CrystalStructure 4.0 (Rigaku, 2010)'
_computing_structure_refinement 'SHELXL-97 (Sheldrick, 1997)'
_computing_structure_solution 'SHELXS-97 (Sheldrick, 1990)'
_diffrn_ambient_temperature 200(2)
_diffrn_detector_area_resol_mean 10.000
_diffrn_measured_fraction_theta_full 0.996
_diffrn_measured_fraction_theta_max 0.996
_diffrn_measurement_device_type 'Rigaku R-AXIS RAPID'
_diffrn_measurement_method \w
_diffrn_radiation_monochromator graphite
_diffrn_radiation_source 'fine-focus sealed tube'
_diffrn_radiation_type MoK\a
_diffrn_radiation_wavelength 0.71075
_diffrn_reflns_av_R_equivalents 0.1395
_diffrn_reflns_av_sigmaI/netI 0.1292
_diffrn_reflns_limit_h_max 43
_diffrn_reflns_limit_h_min -45
_diffrn_reflns_limit_k_max 7
_diffrn_reflns_limit_k_min -7
_diffrn_reflns_limit_l_max 33
_diffrn_reflns_limit_l_min -33
_diffrn_reflns_number 17165
_diffrn_reflns_theta_full 27.48
_diffrn_reflns_theta_max 27.48
_diffrn_reflns_theta_min 3.07
_exptl_absorpt_coefficient_mu 0.493
_exptl_absorpt_correction_T_max 0.9902
_exptl_absorpt_correction_T_min 0.8272
_exptl_absorpt_correction_type multi-scan
_exptl_absorpt_process_details 'ABSCOR (Rigaku, 1995)'
_exptl_crystal_colour orange
_exptl_crystal_density_diffrn 1.536
_exptl_crystal_density_method 'not measured'
_exptl_crystal_description platelet
_exptl_crystal_F_000 1936
_exptl_crystal_size_max 0.40
_exptl_crystal_size_mid 0.08
_exptl_crystal_size_min 0.02
_refine_diff_density_max 0.483
_refine_diff_density_min -0.297
_refine_diff_density_rms 0.070
_refine_ls_extinction_method none
_refine_ls_goodness_of_fit_ref 0.976
_refine_ls_hydrogen_treatment constr
_refine_ls_matrix_type full
_refine_ls_number_parameters 271
_refine_ls_number_reflns 4638
_refine_ls_number_restraints 0
_refine_ls_restrained_S_all 0.976
_refine_ls_R_factor_all 0.1628
_refine_ls_R_factor_gt 0.0688
_refine_ls_shift/su_max 0.000
_refine_ls_shift/su_mean 0.000
_refine_ls_structure_factor_coef Fsqd
_refine_ls_weighting_details 'calc w=1/[\s^2^(Fo^2^)+(0.0510P)^2^+0.0000P] where P=(Fo^2^+2Fc^2^)/3'
_refine_ls_weighting_scheme calc
_refine_ls_wR_factor_gt 0.1109
_refine_ls_wR_factor_ref 0.1335
_reflns_number_gt 2296
_reflns_number_total 4638
_reflns_threshold_expression >2sigma(I)
_cod_data_source_file c1ce05794d.txt
_cod_data_source_block TTF-PhU_Py
_cod_original_sg_symbol_H-M 'C 2/c'
_cod_database_code 7206744

loop_
_symmetry_equiv_pos_as_xyz
'x, y, z'
'-x, y, -z+1/2'
'x+1/2, y+1/2, z'
'-x+1/2, y+1/2, -z+1/2'
'-x, -y, -z'
'x, -y, z-1/2'
'-x+1/2, -y+1/2, -z'
'x+1/2, -y+1/2, z-1/2'

loop_
_atom_site_label
_atom_site_type_symbol
_atom_site_fract_x
_atom_site_fract_y
_atom_site_fract_z
_atom_site_U_iso_or_equiv
_atom_site_adp_type
_atom_site_occupancy
_atom_site_symmetry_multiplicity
_atom_site_calc_flag
_atom_site_refinement_flags
S1 S 0.07245(4) 0.3411(2) 0.32160(6) 0.0428(3) Uani 1 1 d .
S2 S 0.14115(4) 0.23284(19) 0.29489(5) 0.0356(3) Uani 1 1 d .
S3 S 0.02942(4) 0.7723(2) 0.21412(6) 0.0439(3) Uani 1 1 d .
S4 S 0.09806(4) 0.6511(2) 0.18732(6) 0.0468(3) Uani 1 1 d .
O1 O 0.27086(9) -0.6946(4) 0.45201(14) 0.0360(7) Uani 1 1 d .
O2 O 0.16263(10) -0.2773(5) 0.45686(15) 0.0429(7) Uani 1 1 d .
N1 N 0.21574(10) -0.4786(5) 0.45129(15) 0.0302(8) Uani 1 1 d .
H1 H 0.2185 -0.5791 0.4798 0.036 Uiso 1 1 calc R
N2 N 0.23944(10) -0.3590(5) 0.38869(15) 0.0280(7) Uani 1 1 d .
N3 N 0.06461(18) 0.0847(7) 0.5163(2) 0.0669(12) Uani 1 1 d .
C1 C 0.07603(13) 0.5870(7) 0.2318(2) 0.0341(10) Uani 1 1 d .
C2 C 0.03031(16) 0.9466(8) 0.1591(2) 0.0473(12) Uani 1 1 d .
H2 H 0.0091 1.0767 0.1379 0.057 Uiso 1 1 calc R
C3 C 0.06105(15) 0.8956(8) 0.1470(2) 0.0488(12) Uani 1 1 d .
H3 H 0.0629 0.9883 0.1175 0.059 Uiso 1 1 calc R
C4 C 0.09336(13) 0.4112(7) 0.2759(2) 0.0314(9) Uani 1 1 d .
C5 C 0.11131(14) 0.1071(7) 0.3637(2) 0.0387(10) Uani 1 1 d .
H5 H 0.1101 0.0182 0.3942 0.046 Uiso 1 1 calc R
C6 C 0.14293(13) 0.0524(7) 0.35304(19) 0.0297(9) Uani 1 1 d .
C7 C 0.17779(13) -0.1381(7) 0.38217(19) 0.0299(9) Uani 1 1 d .
C8 C 0.20653(13) -0.1787(6) 0.36462(19) 0.0292(9) Uani 1 1 d .
H8 H 0.2038 -0.0750 0.3333 0.035 Uiso 1 1 calc R
C9 C 0.18338(14) -0.2965(7) 0.43218(19) 0.0321(10) Uani 1 1 d .
C10 C 0.24406(14) -0.5251(7) 0.43218(19) 0.0312(9) Uani 1 1 d .
C11 C 0.26957(13) -0.3704(6) 0.36746(19) 0.0273(9) Uani 1 1 d .
C12 C 0.29956(13) -0.1819(7) 0.3825(2) 0.0342(10) Uani 1 1 d .
H12 H 0.3016 -0.0531 0.4081 0.041 Uiso 1 1 calc R
C13 C 0.32684(14) -0.1838(7) 0.3595(2) 0.0402(11) Uani 1 1 d .
H13 H 0.3476 -0.0550 0.3693 0.048 Uiso 1 1 calc R
C14 C 0.32367(15) -0.3718(8) 0.3228(2) 0.0435(11) Uani 1 1 d .
H14 H 0.3422 -0.3725 0.3070 0.052 Uiso 1 1 calc R
C15 C 0.29357(15) -0.5601(8) 0.3086(2) 0.0439(11) Uani 1 1 d .
H15 H 0.2918 -0.6902 0.2835 0.053 Uiso 1 1 calc R
C16 C 0.26601(14) -0.5604(7) 0.3306(2) 0.0358(10) Uani 1 1 d .
H16 H 0.2451 -0.6887 0.3206 0.043 Uiso 1 1 calc R
C18 C 0.10112(19) 0.1121(11) 0.5139(3) 0.0679(16) Uani 1 1 d .
H18 H 0.1244 -0.0101 0.5316 0.082 Uiso 1 1 calc R
C19 C 0.10691(18) 0.3048(11) 0.4874(3) 0.0631(15) Uani 1 1 d .
H19 H 0.1340 0.3197 0.4879 0.076 Uiso 1 1 calc R
C20 C 0.0734(2) 0.4734(10) 0.4605(3) 0.0730(17) Uani 1 1 d .
H20 H 0.0760 0.6090 0.4407 0.088 Uiso 1 1 calc R
C21 C 0.0358(2) 0.4488(10) 0.4619(3) 0.0677(15) Uani 1 1 d .
H21 H 0.0120 0.5681 0.4438 0.081 Uiso 1 1 calc R
C22 C 0.03257(17) 0.2529(9) 0.4893(3) 0.0543(13) Uani 1 1 d .
H22 H 0.0056 0.2360 0.4890 0.065 Uiso 1 1 calc R

loop_
_atom_site_aniso_label
_atom_site_aniso_U_11
_atom_site_aniso_U_22
_atom_site_aniso_U_33
_atom_site_aniso_U_23
_atom_site_aniso_U_13
_atom_site_aniso_U_12
S1 0.0471(7) 0.0493(6) 0.0465(8) 0.0084(6) 0.0357(6) 0.0112(6)
S2 0.0413(6) 0.0408(6) 0.0340(7) 0.0074(5) 0.0274(6) 0.0088(5)
S3 0.0421(6) 0.0502(7) 0.0430(7) 0.0082(6) 0.0274(6) 0.0114(6)
S4 0.0542(7) 0.0525(7) 0.0472(8) 0.0090(6) 0.0376(7) 0.0096(6)
O1 0.0448(16) 0.0319(15) 0.0397(18) 0.0112(13) 0.0298(15) 0.0107(14)
O2 0.0558(18) 0.0465(17) 0.050(2) 0.0096(15) 0.0440(17) 0.0068(15)
N1 0.0377(19) 0.0296(17) 0.029(2) 0.0066(15) 0.0229(17) 0.0004(16)
N2 0.0323(18) 0.0300(17) 0.0249(19) 0.0031(15) 0.0188(16) -0.0011(15)
N3 0.105(4) 0.051(3) 0.068(3) 0.003(2) 0.065(3) -0.001(3)
C1 0.032(2) 0.034(2) 0.034(3) -0.003(2) 0.019(2) 0.0030(19)
C2 0.048(3) 0.048(3) 0.036(3) 0.013(2) 0.020(2) 0.009(2)
C3 0.054(3) 0.051(3) 0.036(3) 0.008(2) 0.025(3) -0.003(2)
C4 0.031(2) 0.036(2) 0.031(2) -0.0048(19) 0.021(2) 0.0001(19)
C5 0.046(3) 0.041(2) 0.040(3) 0.005(2) 0.031(2) 0.002(2)
C6 0.033(2) 0.034(2) 0.027(2) -0.0018(18) 0.020(2) -0.0004(19)
C7 0.032(2) 0.036(2) 0.022(2) 0.0006(18) 0.0161(19) -0.0039(19)
C8 0.036(2) 0.028(2) 0.029(2) 0.0043(17) 0.022(2) -0.0025(19)
C9 0.037(2) 0.031(2) 0.028(2) -0.0033(18) 0.019(2) -0.0064(19)
C10 0.035(2) 0.035(2) 0.028(2) -0.0059(19) 0.021(2) -0.005(2)
C11 0.029(2) 0.031(2) 0.027(2) 0.0102(18) 0.0199(19) 0.0070(18)
C12 0.041(2) 0.033(2) 0.036(3) 0.0031(19) 0.027(2) 0.004(2)
C13 0.044(2) 0.041(2) 0.047(3) 0.009(2) 0.033(2) 0.000(2)
C14 0.048(3) 0.056(3) 0.041(3) 0.016(2) 0.035(2) 0.018(2)
C15 0.060(3) 0.043(2) 0.039(3) 0.005(2) 0.035(3) 0.012(2)
C16 0.045(2) 0.036(2) 0.037(3) 0.003(2) 0.030(2) 0.000(2)
C18 0.066(4) 0.087(4) 0.046(4) 0.010(3) 0.031(3) 0.033(3)
C19 0.052(3) 0.099(5) 0.047(3) -0.019(3) 0.035(3) -0.017(3)
C20 0.127(5) 0.051(3) 0.068(4) -0.005(3) 0.074(4) -0.016(4)
C21 0.084(4) 0.055(3) 0.067(4) 0.005(3) 0.047(3) 0.026(3)
C22 0.053(3) 0.064(3) 0.063(4) -0.012(3) 0.044(3) -0.004(3)

loop_
_atom_type_symbol
_atom_type_description
_atom_type_scat_dispersion_real
_atom_type_scat_dispersion_imag
_atom_type_scat_source
C C 0.0033 0.0016 'International Tables Vol C Tables 4.2.6.8 and 6.1.1.4'
H H 0.0000 0.0000 'International Tables Vol C Tables 4.2.6.8 and 6.1.1.4'
O O 0.0106 0.0060 'International Tables Vol C Tables 4.2.6.8 and 6.1.1.4'
N N 0.0061 0.0033 'International Tables Vol C Tables 4.2.6.8 and 6.1.1.4'
S S 0.1246 0.1234 'International Tables Vol C Tables 4.2.6.8 and 6.1.1.4'

loop_
_geom_angle_atom_site_label_1
_geom_angle_atom_site_label_2
_geom_angle_atom_site_label_3
_geom_angle
C5 S1 C4 95.4(2)
C4 S2 C6 96.08(18)
C2 S3 C1 94.4(2)
C3 S4 C1 94.7(2)
C10 N1 C9 129.3(3)
C10 N1 H1 115.3
C9 N1 H1 115.3
C8 N2 C10 121.2(3)
C8 N2 C11 118.2(3)
C10 N2 C11 120.6(3)
C22 N3 C18 116.3(5)
C4 C1 S4 122.8(3)
C4 C1 S3 122.6(3)
S4 C1 S3 114.7(2)
C3 C2 S3 118.9(4)
C3 C2 H2 120.6
S3 C2 H2 120.6
C2 C3 S4 117.3(4)
C2 C3 H3 121.4
S4 C3 H3 121.4
C1 C4 S2 122.1(3)
C1 C4 S1 124.3(3)
S2 C4 S1 113.6(2)
C6 C5 S1 119.6(3)
C6 C5 H5 120.2
S1 C5 H5 120.2
C5 C6 C7 128.2(4)
C5 C6 S2 115.2(3)
C7 C6 S2 116.6(3)
C8 C7 C6 121.6(4)
C8 C7 C9 116.8(4)
C6 C7 C9 121.6(3)
C7 C8 N2 125.0(4)
C7 C8 H8 117.5
N2 C8 H8 117.5
O2 C9 N1 120.1(4)
O2 C9 C7 125.8(4)
N1 C9 C7 114.1(3)
O1 C10 N1 123.2(4)
O1 C10 N2 123.4(3)
N1 C10 N2 113.4(3)
C12 C11 C16 121.8(3)
C12 C11 N2 118.0(3)
C16 C11 N2 120.1(3)
C11 C12 C13 118.8(4)
C11 C12 H12 120.6
C13 C12 H12 120.6
C14 C13 C12 120.0(4)
C14 C13 H13 120.0
C12 C13 H13 120.0
C13 C14 C15 120.2(4)
C13 C14 H14 119.9
C15 C14 H14 119.9
C14 C15 C16 120.5(4)
C14 C15 H15 119.7
C16 C15 H15 119.7
C11 C16 C15 118.6(4)
C11 C16 H16 120.7
C15 C16 H16 120.7
N3 C18 C19 123.6(5)
N3 C18 H18 118.2
C19 C18 H18 118.2
C20 C19 C18 118.2(5)
C20 C19 H19 120.9
C18 C19 H19 120.9
C19 C20 C21 119.3(5)
C19 C20 H20 120.3
C21 C20 H20 120.3
C20 C21 C22 119.1(5)
C20 C21 H21 120.4
C22 C21 H21 120.4
N3 C22 C21 123.4(5)
N3 C22 H22 118.3
C21 C22 H22 118.3

loop_
_geom_bond_atom_site_label_1
_geom_bond_atom_site_label_2
_geom_bond_distance
S1 C5 1.732(4)
S1 C4 1.760(4)
S2 C4 1.759(4)
S2 C6 1.771(4)
S3 C2 1.733(5)
S3 C1 1.758(4)
S4 C3 1.745(5)
S4 C1 1.757(4)
O1 C10 1.217(4)
O2 C9 1.223(5)
N1 C10 1.373(5)
N1 C9 1.385(5)
N1 H1 0.8800
N2 C8 1.377(4)
N2 C10 1.387(5)
N2 C11 1.454(4)
N3 C22 1.308(6)
N3 C18 1.333(7)
C1 C4 1.341(5)
C2 C3 1.323(6)
C2 H2 0.9500
C3 H3 0.9500
C5 C6 1.330(5)
C5 H5 0.9500
C6 C7 1.454(5)
C7 C8 1.350(5)
C7 C9 1.473(5)
C8 H8 0.9500
C11 C12 1.378(5)
C11 C16 1.380(5)
C12 C13 1.395(5)
C12 H12 0.9500
C13 C14 1.375(6)
C13 H13 0.9500
C14 C15 1.383(6)
C14 H14 0.9500
C15 C16 1.384(5)
C15 H15 0.9500
C16 H16 0.9500
C18 C19 1.356(7)
C18 H18 0.9500
C19 C20 1.339(7)
C19 H19 0.9500
C20 C21 1.352(7)
C20 H20 0.9500
C21 C22 1.346(7)
C21 H21 0.9500
C22 H22 0.9500

loop_
_geom_torsion_atom_site_label_1
_geom_torsion_atom_site_label_2
_geom_torsion_atom_site_label_3
_geom_torsion_atom_site_label_4
_geom_torsion
C3 S4 C1 C4 -177.3(3)
C3 S4 C1 S3 2.6(3)
C2 S3 C1 C4 177.7(3)
C2 S3 C1 S4 -2.3(3)
C1 S3 C2 C3 0.9(4)
S3 C2 C3 S4 0.8(6)
C1 S4 C3 C2 -2.1(4)
S4 C1 C4 S2 1.8(5)
S3 C1 C4 S2 -178.1(2)
S4 C1 C4 S1 179.9(2)
S3 C1 C4 S1 0.0(5)
C6 S2 C4 C1 -179.8(3)
C6 S2 C4 S1 1.9(2)
C5 S1 C4 C1 179.8(3)
C5 S1 C4 S2 -2.0(3)
C4 S1 C5 C6 1.2(4)
S1 C5 C6 C7 -178.8(3)
S1 C5 C6 S2 -0.1(5)
C4 S2 C6 C5 -1.2(4)
C4 S2 C6 C7 177.8(3)
C5 C6 C7 C8 177.2(4)
S2 C6 C7 C8 -1.5(5)
C5 C6 C7 C9 -2.6(6)
S2 C6 C7 C9 178.6(3)
C6 C7 C8 N2 -178.2(3)
C9 C7 C8 N2 1.7(6)
C10 N2 C8 C7 3.2(6)
C11 N2 C8 C7 -176.6(4)
C10 N1 C9 O2 -176.7(4)
C10 N1 C9 C7 2.8(5)
C8 C7 C9 O2 175.2(4)
C6 C7 C9 O2 -4.9(6)
C8 C7 C9 N1 -4.3(5)
C6 C7 C9 N1 175.6(3)
C9 N1 C10 O1 -178.9(4)
C9 N1 C10 N2 1.7(5)
C8 N2 C10 O1 175.9(3)
C11 N2 C10 O1 -4.3(5)
C8 N2 C10 N1 -4.7(5)
C11 N2 C10 N1 175.1(3)
C8 N2 C11 C12 62.2(5)
C10 N2 C11 C12 -117.5(4)
C8 N2 C11 C16 -114.7(4)
C10 N2 C11 C16 65.6(5)
C16 C11 C12 C13 0.3(6)
N2 C11 C12 C13 -176.6(3)
C11 C12 C13 C14 -0.3(6)
C12 C13 C14 C15 -0.2(6)
C13 C14 C15 C16 0.7(7)
C12 C11 C16 C15 0.2(6)
N2 C11 C16 C15 176.9(3)
C14 C15 C16 C11 -0.6(6)
C22 N3 C18 C19 2.3(8)
N3 C18 C19 C20 -2.1(8)
C18 C19 C20 C21 1.4(8)
C19 C20 C21 C22 -1.2(9)
C18 N3 C22 C21 -2.0(8)
C20 C21 C22 N3 1.5(9)

loop_
_cod_changelog_entry_id
_cod_changelog_entry_author
_cod_changelog_entry_date
_cod_changelog_entry_text
1 'Vaitkus, Antanas' 2024-11-16T01:10:56+02:00
;
 Replaced the '^A\/Y' character sequence with the backslash character ('\')
 in multiple data values.
;
